data_7058945
loop_
_publ_author_name
'Stierstorfer, Joerg'
'Wurzenberger, Maximilian Hans Horst'
'Lommel, Marcus'
'Gruhne, Michael S.'
'Szimhardt, Norbert'
'Bissinger, Benjamin'

_publ_section_title
;
 Synthesis and Comparison of Copper(II) Complexes with various
 N-Aminotetrazole Ligands Involving Trinitrophenol Anions
;
_journal_name_full 'New Journal of Chemistry'
_journal_paper_doi 10.1039/C9NJ03937F
_journal_year 2019
_chemical_formula_moiety 'C10 H11 Cu N13 O9'
_chemical_formula_sum 'C10 H11 Cu N13 O9'
_chemical_formula_weight 520.86
_chemical_name_common
;
di(1-amino-5-methyltetrazolyl) 5-hydroxy-2,4,6-trinitresorcinato copper(II)
;
_chemical_name_systematic
;
di(1-amino-5-methyltetrazolyl) 5-hydroxy-2,4,6-trinitresorcinato copper(II)
;
_space_group_IT_number 33
_space_group_name_Hall 'P 2c -2n'
_space_group_name_H-M_alt 'P n a 21'
_symmetry_cell_setting orthorhombic
_symmetry_Int_Tables_number 33
_symmetry_space_group_name_Hall 'P 2c -2n'
_symmetry_space_group_name_H-M 'P n a 21'
_atom_sites_solution_hydrogens mixed
_atom_sites_solution_primary difmap
_audit_creation_date 2018-06-30
_audit_creation_method SHELXL-2013
_audit_update_record
;
2019-10-24 deposited with the CCDC.    2019-10-28 downloaded from the CCDC.
;
_cell_angle_alpha 90
_cell_angle_beta 90
_cell_angle_gamma 90
_cell_formula_units_Z 4
_cell_length_a 15.2566(9)
_cell_length_b 14.7433(7)
_cell_length_c 8.1350(5)
_cell_measurement_reflns_used 1448
_cell_measurement_temperature 143(2)
_cell_measurement_theta_max 23.9630
_cell_measurement_theta_min 4.5660
_cell_volume 1829.83(18)
_computing_cell_refinement 'CrysAlisPro 1.171.38.46 (Rigaku OD, 2015)'
_computing_data_collection 'CrysAlisPro 1.171.38.46 (Rigaku OD, 2015)'
_computing_data_reduction 'CrysAlisPro 1.171.38.46 (Rigaku OD, 2015)'
_computing_molecular_graphics 'Diamond 2.1c, Crystal Impact GbR'
_computing_publication_material 'Encifer 1.5.1, CCDC 2014'
_computing_structure_refinement 'SHELXL-2018/3 (Sheldrick, 2018)'
_computing_structure_solution SIR-92
_diffrn_ambient_temperature 143(2)
_diffrn_measured_fraction_theta_full 0.994
_diffrn_measured_fraction_theta_max 0.951
_diffrn_measurement_device_type 'Xcalibur, Sapphire3'
_diffrn_measurement_method '\w scans'
_diffrn_radiation_type MoK\a
_diffrn_radiation_wavelength 0.71073
_diffrn_reflns_av_R_equivalents 0.1214
_diffrn_reflns_av_unetI/netI 0.1609
_diffrn_reflns_Laue_measured_fraction_full 0.994
_diffrn_reflns_Laue_measured_fraction_max 0.951
_diffrn_reflns_limit_h_max 22
_diffrn_reflns_limit_h_min -22
_diffrn_reflns_limit_k_max 22
_diffrn_reflns_limit_k_min -21
_diffrn_reflns_limit_l_max 12
_diffrn_reflns_limit_l_min -11
_diffrn_reflns_number 17850
_diffrn_reflns_point_group_measured_fraction_full 0.976
_diffrn_reflns_point_group_measured_fraction_max 0.890
_diffrn_reflns_theta_full 25.242
_diffrn_reflns_theta_max 32.319
_diffrn_reflns_theta_min 4.239
_diffrn_source 'fine-focus sealed X-ray tube'
_exptl_absorpt_coefficient_mu 1.279
_exptl_crystal_colour brown
_exptl_crystal_density_diffrn 1.891
_exptl_crystal_description needle
_exptl_crystal_F_000 1052
_exptl_crystal_size_max 0.463
_exptl_crystal_size_mid 0.051
_exptl_crystal_size_min 0.028
_refine_diff_density_max 0.742
_refine_diff_density_min -0.794
_refine_diff_density_rms 0.122
_refine_ls_abs_structure_details
;
 Flack x determined using 923 quotients [(I+)-(I-)]/[(I+)+(I-)]
 (Parsons, Flack and Wagner, Acta Cryst. B69 (2013) 249-259).
;
_refine_ls_abs_structure_Flack 0.003(17)
_refine_ls_extinction_method none
_refine_ls_goodness_of_fit_ref 0.988
_refine_ls_hydrogen_treatment mixed
_refine_ls_matrix_type full
_refine_ls_number_parameters 304
_refine_ls_number_reflns 5814
_refine_ls_number_restraints 1
_refine_ls_restrained_S_all 0.988
_refine_ls_R_factor_all 0.1406
_refine_ls_R_factor_gt 0.0668
_refine_ls_shift/su_max 0.000
_refine_ls_shift/su_mean 0.000
_refine_ls_structure_factor_coef Fsqd
_refine_ls_weighting_details 'w=1/[\s^2^(Fo^2^)+(0.0178P)^2^] where P=(Fo^2^+2Fc^2^)/3'
_refine_ls_weighting_scheme calc
_refine_ls_wR_factor_gt 0.0843
_refine_ls_wR_factor_ref 0.1062
_reflns_Friedel_coverage 0.766
_reflns_Friedel_fraction_full 0.955
_reflns_Friedel_fraction_max 0.822
_reflns_number_gt 3397
_reflns_number_total 5814
_reflns_threshold_expression 'I > 2\s(I)'
_cod_data_source_file c9nj03937f2.cif
_cod_data_source_block nx245
_cod_database_code 7058945
_shelx_space_group_comment
;
The symmetry employed for this shelxl refinement is uniquely defined
by the following loop, which should always be used as a source of
symmetry information in preference to the above space-group names.
They are only intended as comments.
;
_shelx_estimated_absorpt_t_min 0.589
_shelx_estimated_absorpt_t_max 0.965

loop_
_space_group_symop_operation_xyz
'x, y, z'
'-x, -y, z+1/2'
'-x+1/2, y+1/2, z+1/2'
'x+1/2, -y+1/2, z'

loop_
_atom_site_label
_atom_site_type_symbol
_atom_site_fract_x
_atom_site_fract_y
_atom_site_fract_z
_atom_site_U_iso_or_equiv
_atom_site_adp_type
_atom_site_occupancy
_atom_site_site_symmetry_order
_atom_site_calc_flag
_atom_site_refinement_flags_posn
_atom_site_refinement_flags_adp
Cu1 Cu 0.56830(5) 0.28428(4) 0.50618(11) 0.01633(17) Uani 1 1 d . .
O1 O 0.5443(3) 0.4083(3) 0.5687(5) 0.0202(11) Uani 1 1 d . .
O2 O 0.4212(3) 0.2750(3) 0.5225(9) 0.0272(12) Uani 1 1 d . .
O3 O 0.3493(3) 0.2579(3) 0.7487(7) 0.0302(13) Uani 1 1 d . .
O4 O 0.2590(3) 0.4015(3) 0.8045(7) 0.0234(12) Uani 1 1 d . .
O5 O 0.2046(3) 0.5419(3) 0.9302(6) 0.0289(12) Uani 1 1 d . .
O6 O 0.2818(3) 0.6653(3) 0.9385(5) 0.0208(11) Uani 1 1 d . .
O7 O 0.4289(3) 0.6764(3) 0.7757(5) 0.0172(10) Uani 1 1 d . .
O8 O 0.5462(3) 0.6526(3) 0.5113(9) 0.0373(13) Uani 1 1 d . .
O9 O 0.6272(4) 0.5736(4) 0.6758(8) 0.0454(17) Uani 1 1 d . .
N1 N 0.5717(4) 0.0362(3) 0.2820(7) 0.0175(12) Uani 1 1 d . .
N2 N 0.6424(4) 0.0284(4) 0.3810(8) 0.0251(15) Uani 1 1 d . .
N3 N 0.6464(4) 0.1025(4) 0.4645(7) 0.0251(15) Uani 1 1 d . .
N4 N 0.5777(4) 0.1584(4) 0.4215(7) 0.0196(13) Uani 1 1 d . .
N5 N 0.5489(4) -0.0288(4) 0.1659(7) 0.0258(15) Uani 1 1 d . .
H5A H 0.586202 -0.045672 0.125508 0.031 Uiso 1 1 d R U
H5B H 0.522845 -0.060284 0.243233 0.031 Uiso 1 1 d R U
N6 N 0.6631(4) 0.2365(3) 0.9710(6) 0.0201(14) Uani 1 1 d . .
N7 N 0.6094(4) 0.1635(4) 0.9537(6) 0.0199(13) Uani 1 1 d . .
N8 N 0.5712(4) 0.1747(3) 0.8140(7) 0.0187(13) Uani 1 1 d . .
N9 N 0.5992(4) 0.2529(4) 0.7392(7) 0.0189(13) Uani 1 1 d . .
N10 N 0.7231(4) 0.2462(4) 1.0981(7) 0.0237(14) Uani 1 1 d . .
H10B H 0.693047 0.246740 1.193399 0.028 Uiso 1 1 d R U
H10A H 0.763146 0.201340 1.081302 0.028 Uiso 1 1 d R U
N11 N 0.3875(4) 0.3062(4) 0.6503(8) 0.0222(14) Uani 1 1 d . .
N12 N 0.2739(4) 0.5851(4) 0.8900(7) 0.0193(13) Uani 1 1 d . .
N13 N 0.5566(4) 0.5926(4) 0.6136(8) 0.0251(15) Uani 1 1 d . .
C1 C 0.5321(4) 0.1155(4) 0.3051(8) 0.0173(14) Uani 1 1 d . .
C2 C 0.4516(4) 0.1463(5) 0.2188(9) 0.0235(17) Uani 1 1 d . .
H2A H 0.404219 0.154433 0.298789 0.035 Uiso 1 1 calc R U
H2B H 0.434270 0.100743 0.137373 0.035 Uiso 1 1 calc R U
H2C H 0.463247 0.204078 0.163328 0.035 Uiso 1 1 calc R U
C3 C 0.6562(4) 0.2909(4) 0.8405(8) 0.0166(14) Uani 1 1 d . .
C4 C 0.7025(5) 0.3790(4) 0.8252(9) 0.0244(16) Uani 1 1 d . .
H4A H 0.742485 0.376865 0.731017 0.037 Uiso 1 1 calc R U
H4B H 0.735979 0.390792 0.925731 0.037 Uiso 1 1 calc R U
H4C H 0.659524 0.427599 0.808724 0.037 Uiso 1 1 calc R U
C5 C 0.4770(5) 0.4477(4) 0.6311(8) 0.0163(15) Uani 1 1 d . .
C6 C 0.3966(5) 0.4022(4) 0.6782(8) 0.0155(14) Uani 1 1 d . .
C7 C 0.3299(4) 0.4475(5) 0.7607(9) 0.0188(15) Uani 1 1 d . .
C8 C 0.3379(4) 0.5423(4) 0.7954(8) 0.0185(14) Uani 1 1 d . .
C9 C 0.4157(4) 0.5917(4) 0.7445(8) 0.0176(15) Uani 1 1 d . .
C10 C 0.4781(4) 0.5404(4) 0.6634(8) 0.0169(15) Uani 1 1 d . .
H4 H 0.223(5) 0.439(5) 0.832(10) 0.04(3) Uiso 1 1 d . .

loop_
_atom_site_aniso_label
_atom_site_aniso_U_11
_atom_site_aniso_U_22
_atom_site_aniso_U_33
_atom_site_aniso_U_23
_atom_site_aniso_U_13
_atom_site_aniso_U_12
Cu1 0.0203(4) 0.0121(3) 0.0167(3) -0.0015(5) -0.0002(5) 0.0008(3)
O1 0.020(3) 0.015(2) 0.025(3) -0.002(2) 0.005(2) 0.0016(19)
O2 0.027(3) 0.021(2) 0.033(3) -0.016(3) 0.009(3) -0.005(2)
O3 0.033(3) 0.022(3) 0.036(3) 0.005(2) 0.004(3) -0.005(2)
O4 0.016(3) 0.020(3) 0.034(3) 0.000(2) 0.004(2) -0.004(2)
O5 0.017(3) 0.030(3) 0.040(3) -0.001(2) 0.007(2) 0.000(2)
O6 0.023(3) 0.019(2) 0.021(3) -0.004(2) 0.000(2) 0.006(2)
O7 0.021(3) 0.012(2) 0.019(2) 0.0031(19) 0.003(2) 0.003(2)
O8 0.059(4) 0.020(2) 0.033(3) 0.007(3) 0.021(4) -0.006(2)
O9 0.022(4) 0.029(3) 0.085(5) -0.004(3) 0.004(3) -0.006(3)
N1 0.024(3) 0.010(2) 0.019(3) -0.001(2) 0.000(3) 0.001(2)
N2 0.034(4) 0.016(3) 0.025(3) -0.006(3) -0.005(3) 0.007(3)
N3 0.029(4) 0.024(3) 0.023(4) -0.001(3) -0.003(2) 0.006(3)
N4 0.026(4) 0.011(3) 0.022(3) 0.003(2) -0.003(3) 0.002(3)
N5 0.034(4) 0.020(3) 0.022(3) -0.008(3) 0.012(3) -0.002(3)
N6 0.019(3) 0.019(3) 0.022(4) -0.004(2) 0.003(2) -0.003(2)
N7 0.023(3) 0.021(3) 0.016(3) -0.001(2) 0.001(2) 0.003(2)
N8 0.021(3) 0.016(3) 0.019(3) 0.002(2) 0.003(3) 0.000(2)
N9 0.020(3) 0.015(3) 0.021(3) -0.001(3) 0.003(3) -0.003(2)
N10 0.026(4) 0.027(3) 0.018(3) -0.005(3) -0.001(3) -0.001(3)
N11 0.017(3) 0.021(3) 0.029(4) -0.004(3) 0.001(3) -0.005(2)
N12 0.015(3) 0.022(3) 0.020(3) 0.003(3) -0.005(2) 0.002(3)
N13 0.023(4) 0.016(3) 0.036(4) -0.010(3) 0.016(3) -0.002(3)
C1 0.022(4) 0.014(3) 0.016(4) 0.003(3) 0.000(3) -0.003(3)
C2 0.024(4) 0.022(4) 0.025(4) -0.005(3) 0.001(3) -0.002(3)
C3 0.017(4) 0.018(3) 0.015(3) -0.006(3) 0.005(3) 0.003(3)
C4 0.022(4) 0.024(4) 0.027(4) -0.006(3) 0.001(3) -0.005(3)
C5 0.023(4) 0.015(3) 0.011(3) -0.001(3) 0.005(3) -0.004(3)
C6 0.018(4) 0.008(3) 0.020(4) 0.001(3) 0.001(3) 0.002(3)
C7 0.013(4) 0.022(4) 0.021(4) 0.003(3) -0.005(3) -0.006(3)
C8 0.017(4) 0.020(3) 0.019(4) -0.002(3) 0.002(3) 0.002(3)
C9 0.020(4) 0.015(3) 0.018(4) -0.002(3) -0.004(3) 0.003(3)
C10 0.018(4) 0.011(3) 0.022(4) 0.001(3) 0.003(3) -0.002(3)

loop_
_atom_type_symbol
_atom_type_description
_atom_type_scat_dispersion_real
_atom_type_scat_dispersion_imag
_atom_type_scat_source
C C 0.0033 0.0016 'International Tables Vol C Tables 4.2.6.8 and 6.1.1.4'
Cu Cu 0.3201 1.2651 'International Tables Vol C Tables 4.2.6.8 and 6.1.1.4'
N N 0.0061 0.0033 'International Tables Vol C Tables 4.2.6.8 and 6.1.1.4'
O O 0.0106 0.0060 'International Tables Vol C Tables 4.2.6.8 and 6.1.1.4'
H H 0.0000 0.0000 'International Tables Vol C Tables 4.2.6.8 and 6.1.1.4'

loop_
_geom_angle_atom_site_label_1
_geom_angle_atom_site_label_2
_geom_angle_atom_site_label_3
_geom_angle
_geom_angle_site_symmetry_1
_geom_angle_site_symmetry_3
O1 Cu1 O7 88.64(18) . 2_664
O1 Cu1 N4 171.7(2) . .
O7 Cu1 N4 86.7(2) 2_664 .
O1 Cu1 N9 90.8(2) . .
O7 Cu1 N9 164.8(2) 2_664 .
N4 Cu1 N9 95.5(2) . .
O1 Cu1 O2 81.56(17) . .
O7 Cu1 O2 95.5(2) 2_664 .
N4 Cu1 O2 92.0(2) . .
N9 Cu1 O2 99.4(2) . .
C5 O1 Cu1 133.1(4) . .
N11 O2 Cu1 115.9(5) . .
C7 O4 H4 106(6) . .
C9 O7 Cu1 118.4(4) . 2_665
C1 N1 N2 110.7(5) . .
C1 N1 N5 126.1(6) . .
N2 N1 N5 123.1(5) . .
N3 N2 N1 106.2(5) . .
N2 N3 N4 109.7(5) . .
C1 N4 N3 107.1(5) . .
C1 N4 Cu1 130.6(5) . .
N3 N4 Cu1 121.7(4) . .
N1 N5 H5A 111.0 . .
N1 N5 H5B 89.5 . .
H5A N5 H5B 121.0 . .
C3 N6 N7 110.2(5) . .
C3 N6 N10 125.6(5) . .
N7 N6 N10 123.8(5) . .
N8 N7 N6 105.3(5) . .
N7 N8 N9 111.0(5) . .
C3 N9 N8 106.5(6) . .
C3 N9 Cu1 130.2(5) . .
N8 N9 Cu1 122.7(4) . .
N6 N10 H10B 107.8 . .
N6 N10 H10A 104.8 . .
H10B N10 H10A 118.5 . .
O3 N11 O2 121.9(6) . .
O3 N11 C6 121.1(6) . .
O2 N11 C6 117.0(6) . .
O6 N12 O5 118.0(6) . .
O6 N12 C8 122.3(6) . .
O5 N12 C8 119.7(5) . .
O9 N13 O8 124.1(6) . .
O9 N13 C10 118.8(6) . .
O8 N13 C10 117.2(6) . .
N1 C1 N4 106.2(6) . .
N1 C1 C2 125.3(6) . .
N4 C1 C2 128.5(6) . .
C1 C2 H2A 109.5 . .
C1 C2 H2B 109.5 . .
H2A C2 H2B 109.5 . .
C1 C2 H2C 109.5 . .
H2A C2 H2C 109.5 . .
H2B C2 H2C 109.5 . .
N9 C3 N6 107.0(6) . .
N9 C3 C4 129.1(6) . .
N6 C3 C4 123.7(6) . .
C3 C4 H4A 109.5 . .
C3 C4 H4B 109.5 . .
H4A C4 H4B 109.5 . .
C3 C4 H4C 109.5 . .
H4A C4 H4C 109.5 . .
H4B C4 H4C 109.5 . .
O1 C5 C10 120.5(6) . .
O1 C5 C6 124.9(6) . .
C10 C5 C6 114.5(6) . .
C7 C6 N11 118.5(6) . .
C7 C6 C5 121.6(6) . .
N11 C6 C5 119.7(6) . .
O4 C7 C6 118.8(6) . .
O4 C7 C8 121.1(6) . .
C6 C7 C8 120.1(6) . .
N12 C8 C7 119.5(6) . .
N12 C8 C9 120.1(6) . .
C7 C8 C9 120.2(6) . .
O7 C9 C10 121.0(6) . .
O7 C9 C8 123.9(6) . .
C10 C9 C8 115.1(6) . .
C9 C10 C5 128.2(6) . .
C9 C10 N13 113.8(5) . .
C5 C10 N13 118.0(6) . .

loop_
_geom_bond_atom_site_label_1
_geom_bond_atom_site_label_2
_geom_bond_distance
_geom_bond_site_symmetry_2
Cu1 O1 1.934(4) .
Cu1 O7 1.963(4) 2_664
Cu1 N4 1.985(5) .
Cu1 N9 2.007(6) .
Cu1 O2 2.253(4) .
O1 C5 1.283(8) .
O2 N11 1.248(8) .
O3 N11 1.219(7) .
O4 C7 1.326(8) .
O4 H4 0.81(7) .
O5 N12 1.277(7) .
O6 N12 1.252(6) .
O7 C9 1.291(7) .
O8 N13 1.226(8) .
O9 N13 1.222(8) .
N1 C1 1.330(8) .
N1 N2 1.351(8) .
N1 N5 1.391(7) .
N2 N3 1.289(7) .
N3 N4 1.378(7) .
N4 C1 1.334(8) .
N5 H5A 0.7025 .
N5 H5B 0.8770 .
N6 C3 1.335(8) .
N6 N7 1.358(7) .
N6 N10 1.388(7) .
N7 N8 1.288(7) .
N8 N9 1.372(7) .
N9 C3 1.323(8) .
N10 H10B 0.9003 .
N10 H10A 0.9107 .
N11 C6 1.440(8) .
N12 C8 1.395(8) .
N13 C10 1.479(8) .
C1 C2 1.486(9) .
C2 H2A 0.9800 .
C2 H2B 0.9800 .
C2 H2C 0.9800 .
C3 C4 1.484(9) .
C4 H4A 0.9800 .
C4 H4B 0.9800 .
C4 H4C 0.9800 .
C5 C10 1.393(8) .
C5 C6 1.449(9) .
C6 C7 1.391(9) .
C7 C8 1.430(9) .
C8 C9 1.453(9) .
C9 C10 1.384(9) .

loop_
_geom_torsion_atom_site_label_1
_geom_torsion_atom_site_label_2
_geom_torsion_atom_site_label_3
_geom_torsion_atom_site_label_4
_geom_torsion
_geom_torsion_site_symmetry_1
C1 N1 N2 N3 -0.1(8) .
N5 N1 N2 N3 176.2(6) .
N1 N2 N3 N4 0.7(7) .
N2 N3 N4 C1 -1.1(7) .
N2 N3 N4 Cu1 -173.4(4) .
C3 N6 N7 N8 0.0(7) .
N10 N6 N7 N8 -173.2(6) .
N6 N7 N8 N9 0.5(7) .
N7 N8 N9 C3 -0.8(7) .
N7 N8 N9 Cu1 170.7(4) .
Cu1 O2 N11 O3 -114.8(6) .
Cu1 O2 N11 C6 64.5(7) .
N2 N1 C1 N4 -0.6(8) .
N5 N1 C1 N4 -176.7(6) .
N2 N1 C1 C2 -179.0(6) .
N5 N1 C1 C2 4.8(11) .
N3 N4 C1 N1 1.0(7) .
Cu1 N4 C1 N1 172.4(5) .
N3 N4 C1 C2 179.4(6) .
Cu1 N4 C1 C2 -9.2(11) .
N8 N9 C3 N6 0.8(7) .
Cu1 N9 C3 N6 -169.9(4) .
N8 N9 C3 C4 -176.0(6) .
Cu1 N9 C3 C4 13.3(11) .
N7 N6 C3 N9 -0.5(7) .
N10 N6 C3 N9 172.5(6) .
N7 N6 C3 C4 176.5(6) .
N10 N6 C3 C4 -10.5(10) .
Cu1 O1 C5 C10 -179.7(5) .
Cu1 O1 C5 C6 2.3(10) .
O3 N11 C6 C7 -32.8(9) .
O2 N11 C6 C7 148.0(7) .
O3 N11 C6 C5 142.8(7) .
O2 N11 C6 C5 -36.4(9) .
O1 C5 C6 C7 173.2(6) .
C10 C5 C6 C7 -4.8(10) .
O1 C5 C6 N11 -2.2(10) .
C10 C5 C6 N11 179.7(6) .
N11 C6 C7 O4 -2.7(10) .
C5 C6 C7 O4 -178.1(6) .
N11 C6 C7 C8 178.0(6) .
C5 C6 C7 C8 2.5(10) .
O6 N12 C8 C7 172.5(6) .
O5 N12 C8 C7 -7.2(9) .
O6 N12 C8 C9 -2.2(10) .
O5 N12 C8 C9 178.0(6) .
O4 C7 C8 N12 6.0(10) .
C6 C7 C8 N12 -174.7(6) .
O4 C7 C8 C9 -179.2(6) .
C6 C7 C8 C9 0.1(10) .
Cu1 O7 C9 C10 -118.3(6) 2_665
Cu1 O7 C9 C8 59.4(8) 2_665
N12 C8 C9 O7 -3.1(10) .
C7 C8 C9 O7 -177.8(6) .
N12 C8 C9 C10 174.7(6) .
C7 C8 C9 C10 0.0(9) .
O7 C9 C10 C5 174.9(7) .
C8 C9 C10 C5 -2.9(11) .
O7 C9 C10 N13 -2.0(9) .
C8 C9 C10 N13 -179.9(6) .
O1 C5 C10 C9 -172.9(7) .
C6 C5 C10 C9 5.3(11) .
O1 C5 C10 N13 3.9(10) .
C6 C5 C10 N13 -177.9(6) .
O9 N13 C10 C9 115.0(7) .
O8 N13 C10 C9 -65.0(8) .
O9 N13 C10 C5 -62.3(9) .
O8 N13 C10 C5 117.8(7) .
